data_7013298
loop_
_publ_author_name
'Opris, Laura M.'
'Silvestru, Anca'
'Silvestru, Cristian'
'Breunig, Hans J.'
'Lork, Enno'

_publ_section_title
;
 Solid-state structure and solution behaviour of hypervalent
 organoantimony halides containing 2-(Me2NCH2)C6H4? moieties
;
_journal_issue 22
_journal_name_full 'Dalton Transactions'
_journal_page_first 4367
_journal_paper_doi 10.1039/b306299f
_journal_year 2003
_chemical_formula_sum 'C18 H24 I N2 Sb'
_chemical_formula_weight 517.04
_chemical_name_systematic
;
?
;
_space_group_IT_number 14
_symmetry_cell_setting monoclinic
_symmetry_space_group_name_Hall '-P 2yn'
_symmetry_space_group_name_H-M 'P 1 21/n 1'
_atom_sites_solution_hydrogens geom
_atom_sites_solution_primary direct
_atom_sites_solution_secondary difmap
_audit_creation_method SHELXL-97
_cell_angle_alpha 90.00
_cell_angle_beta 90.399(3)
_cell_angle_gamma 90.00
_cell_formula_units_Z 4
_cell_length_a 9.6477(17)
_cell_length_b 16.244(3)
_cell_length_c 12.623(2)
_cell_measurement_reflns_used 6389
_cell_measurement_temperature 297(2)
_cell_measurement_theta_max 27.76
_cell_measurement_theta_min 2.46
_cell_volume 1978.2(6)
_computing_cell_refinement 'Bruker SMART'
_computing_data_collection 'Bruker SMART'
_computing_data_reduction 'Bruker SAINT'
_computing_molecular_graphics 'Bruker SHELXTL'
_computing_publication_material 'Bruker SHELXTL'
_computing_structure_refinement 'Bruker SHELXTL'
_computing_structure_solution 'Bruker SHELXTL'
_diffrn_ambient_temperature 273(2)
_diffrn_measured_fraction_theta_full 0.996
_diffrn_measured_fraction_theta_max 0.996
_diffrn_measurement_device_type 'CCD area detector'
_diffrn_measurement_method 'phi and omega scans'
_diffrn_radiation_monochromator graphite
_diffrn_radiation_source 'fine-focus sealed tube'
_diffrn_radiation_type MoK\a
_diffrn_radiation_wavelength 0.71073
_diffrn_reflns_av_R_equivalents 0.0165
_diffrn_reflns_av_sigmaI/netI 0.0204
_diffrn_reflns_limit_h_max 12
_diffrn_reflns_limit_h_min -11
_diffrn_reflns_limit_k_max 20
_diffrn_reflns_limit_k_min -18
_diffrn_reflns_limit_l_max 10
_diffrn_reflns_limit_l_min -15
_diffrn_reflns_number 11348
_diffrn_reflns_theta_full 26.39
_diffrn_reflns_theta_max 26.39
_diffrn_reflns_theta_min 2.04
_exptl_absorpt_coefficient_mu 2.954
_exptl_absorpt_correction_T_max 0.478
_exptl_absorpt_correction_T_min 0.312
_exptl_absorpt_correction_type multi-scan
_exptl_absorpt_process_details '(SADABS; Bruker, 1999)'
_exptl_crystal_colour yellow
_exptl_crystal_density_diffrn 1.736
_exptl_crystal_density_method 'not measured'
_exptl_crystal_description blocks
_exptl_crystal_F_000 1000
_exptl_crystal_size_max 0.46
_exptl_crystal_size_mid 0.27
_exptl_crystal_size_min 0.25
_refine_diff_density_max 0.562
_refine_diff_density_min -0.840
_refine_diff_density_rms 0.075
_refine_ls_extinction_expression Fc^*^=kFc[1+0.001xFc^2^\l^3^/sin(2\q)]^-1/4^
_refine_ls_extinction_method none
_refine_ls_goodness_of_fit_ref 1.105
_refine_ls_hydrogen_treatment mixed
_refine_ls_matrix_type full
_refine_ls_number_parameters 204
_refine_ls_number_reflns 4031
_refine_ls_number_restraints 0
_refine_ls_restrained_S_all 1.105
_refine_ls_R_factor_all 0.0318
_refine_ls_R_factor_gt 0.0291
_refine_ls_shift/su_max 0.001
_refine_ls_shift/su_mean 0.000
_refine_ls_structure_factor_coef Fsqd
_refine_ls_weighting_details 'calc w=1/[\s^2^(Fo^2^)+(0.0225P)^2^+2.8251P] where P=(Fo^2^+2Fc^2^)/3'
_refine_ls_weighting_scheme calc
_refine_ls_wR_factor_gt 0.0673
_refine_ls_wR_factor_ref 0.0685
_reflns_number_gt 3773
_reflns_number_total 4031
_reflns_threshold_expression >2sigma(I)
_cod_data_source_file b306299f.txt
_cod_data_source_block laura
_cod_depositor_comments
;
The following automatic conversions were performed:
'_symmetry_cell_setting' value 'Monoclinic' changed to 'monoclinic'
according to '/home/saulius/struct/CIF-dictionaries/cif_core.dic'
dictionary named 'cif_core.dic' version 2.4.1 from 2010-06-29.

Automatic conversion script
Id: cif_fix_enum 1527 2010-12-29 10:47:43Z saulius 
;
_cod_original_sg_symbol_H-M P2(1)/n
_cod_database_code 7013298

loop_
_symmetry_equiv_pos_as_xyz
'x, y, z'
'-x+1/2, y+1/2, -z+1/2'
'-x, -y, -z'
'x-1/2, -y-1/2, z-1/2'

loop_
_atom_site_label
_atom_site_type_symbol
_atom_site_fract_x
_atom_site_fract_y
_atom_site_fract_z
_atom_site_U_iso_or_equiv
_atom_site_adp_type
_atom_site_occupancy
_atom_site_symmetry_multiplicity
_atom_site_calc_flag
_atom_site_refinement_flags
_atom_site_disorder_assembly
_atom_site_disorder_group
Sb1 Sb 0.90540(2) 0.146220(14) 0.557462(19) 0.04151(9) Uani 1 1 d . . .
I1 I 0.73315(3) 0.087792(17) 0.74065(2) 0.06003(10) Uani 1 1 d . . .
N1 N 1.0231(3) 0.17608(18) 0.3935(2) 0.0461(7) Uani 1 1 d . . .
N2 N 1.0222(4) 0.3282(2) 0.6016(3) 0.0550(8) Uani 1 1 d . . .
C1 C 0.8195(4) 0.0582(2) 0.4466(3) 0.0452(8) Uani 1 1 d . . .
C2 C 0.8952(4) 0.0486(2) 0.3542(3) 0.0493(9) Uani 1 1 d . . .
C3 C 0.8518(5) -0.0061(3) 0.2764(4) 0.0644(11) Uani 1 1 d . . .
H3 H 0.9031 -0.0120 0.2148 0.077 Uiso 1 1 calc R . .
C4 C 0.7326(5) -0.0519(3) 0.2903(4) 0.0724(13) Uani 1 1 d . . .
H4 H 0.7033 -0.0882 0.2378 0.087 Uiso 1 1 calc R . .
C5 C 0.6577(5) -0.0437(3) 0.3814(4) 0.0728(13) Uani 1 1 d . . .
H5 H 0.5779 -0.0749 0.3909 0.087 Uiso 1 1 calc R . .
C6 C 0.7004(4) 0.0110(3) 0.4598(4) 0.0594(10) Uani 1 1 d . . .
H6 H 0.6490 0.0161 0.5215 0.071 Uiso 1 1 calc R . .
C7 C 1.0305(5) 0.0942(3) 0.3438(4) 0.0595(11) Uani 1 1 d . . .
H7A H 1.1039 0.0625 0.3773 0.071 Uiso 1 1 calc R . .
H7B H 1.0528 0.1002 0.2694 0.071 Uiso 1 1 calc R . .
C8 C 0.9511(5) 0.2352(3) 0.3239(3) 0.0599(11) Uani 1 1 d . . .
H8A H 1.0011 0.2406 0.2587 0.090 Uiso 1 1 calc R . .
H8B H 0.9462 0.2877 0.3584 0.090 Uiso 1 1 calc R . .
H8C H 0.8590 0.2157 0.3091 0.090 Uiso 1 1 calc R . .
C9 C 1.1653(4) 0.2055(3) 0.4170(4) 0.0642(11) Uani 1 1 d . . .
H9A H 1.2102 0.1677 0.4646 0.096 Uiso 1 1 calc R . .
H9B H 1.1609 0.2589 0.4493 0.096 Uiso 1 1 calc R . .
H9C H 1.2170 0.2088 0.3525 0.096 Uiso 1 1 calc R . .
C10 C 0.7522(4) 0.2416(2) 0.5317(3) 0.0441(8) Uani 1 1 d . . .
C11 C 0.7703(4) 0.3172(2) 0.5837(3) 0.0504(9) Uani 1 1 d . . .
C12 C 0.6740(5) 0.3796(3) 0.5657(4) 0.0625(11) Uani 1 1 d . . .
H12 H 0.6856 0.4300 0.5995 0.075 Uiso 1 1 calc R . .
C13 C 0.5623(5) 0.3684(3) 0.4993(4) 0.0718(13) Uani 1 1 d . . .
H13 H 0.5000 0.4112 0.4873 0.086 Uiso 1 1 calc R . .
C14 C 0.5432(5) 0.2936(3) 0.4507(4) 0.0689(12) Uani 1 1 d . . .
H14 H 0.4666 0.2853 0.4069 0.083 Uiso 1 1 calc R . .
C15 C 0.6376(4) 0.2304(3) 0.4666(3) 0.0549(10) Uani 1 1 d . . .
H15 H 0.6238 0.1799 0.4333 0.066 Uiso 1 1 calc R . .
C16 C 0.8911(5) 0.3293(2) 0.6572(3) 0.0583(11) Uani 1 1 d . . .
H16A H 0.8812 0.3815 0.6936 0.070 Uiso 1 1 calc R . .
H16B H 0.8912 0.2860 0.7101 0.070 Uiso 1 1 calc R . .
C17 C 1.1389(6) 0.3168(4) 0.6744(4) 0.0825(15) Uani 1 1 d . . .
H17A H 1.2234 0.3140 0.6349 0.124 Uiso 1 1 calc R . .
H17B H 1.1266 0.2666 0.7134 0.124 Uiso 1 1 calc R . .
H17C H 1.1433 0.3624 0.7228 0.124 Uiso 1 1 calc R . .
C18 C 1.0401(6) 0.4043(3) 0.5418(4) 0.0806(15) Uani 1 1 d . . .
H18A H 1.0562 0.4491 0.5900 0.121 Uiso 1 1 calc R . .
H18B H 0.9580 0.4151 0.5007 0.121 Uiso 1 1 calc R . .
H18C H 1.1179 0.3988 0.4954 0.121 Uiso 1 1 calc R . .

loop_
_atom_site_aniso_label
_atom_site_aniso_U_11
_atom_site_aniso_U_22
_atom_site_aniso_U_33
_atom_site_aniso_U_23
_atom_site_aniso_U_13
_atom_site_aniso_U_12
Sb1 0.04258(14) 0.03803(13) 0.04386(14) 0.00082(10) -0.00354(10) 0.00179(9)
I1 0.07040(19) 0.05312(17) 0.05677(18) 0.00153(12) 0.01545(13) 0.00564(13)
N1 0.0466(17) 0.0414(16) 0.0502(18) 0.0050(14) 0.0032(14) 0.0034(13)
N2 0.069(2) 0.0495(18) 0.0464(18) 0.0048(15) -0.0088(16) -0.0114(16)
C1 0.046(2) 0.0386(18) 0.051(2) -0.0031(16) -0.0018(16) 0.0055(15)
C2 0.057(2) 0.0390(19) 0.052(2) -0.0009(17) -0.0006(18) 0.0091(16)
C3 0.083(3) 0.056(2) 0.054(2) -0.011(2) -0.003(2) 0.013(2)
C4 0.086(3) 0.058(3) 0.073(3) -0.021(2) -0.023(3) 0.006(2)
C5 0.059(3) 0.059(3) 0.100(4) -0.015(3) -0.012(3) -0.007(2)
C6 0.051(2) 0.057(2) 0.070(3) -0.011(2) 0.002(2) -0.0052(19)
C7 0.066(3) 0.055(2) 0.058(3) -0.002(2) 0.019(2) 0.006(2)
C8 0.064(3) 0.059(2) 0.057(2) 0.015(2) 0.000(2) 0.005(2)
C9 0.046(2) 0.071(3) 0.076(3) 0.008(2) 0.005(2) -0.004(2)
C10 0.048(2) 0.0424(19) 0.0416(19) -0.0007(15) 0.0031(16) 0.0062(15)
C11 0.067(2) 0.044(2) 0.041(2) 0.0025(16) 0.0027(18) 0.0030(18)
C12 0.083(3) 0.046(2) 0.059(3) -0.003(2) 0.010(2) 0.013(2)
C13 0.075(3) 0.068(3) 0.072(3) 0.006(2) 0.005(3) 0.033(2)
C14 0.054(2) 0.084(3) 0.068(3) -0.003(3) -0.009(2) 0.020(2)
C15 0.049(2) 0.056(2) 0.059(2) -0.0068(19) -0.0033(18) 0.0083(18)
C16 0.089(3) 0.041(2) 0.045(2) -0.0041(17) -0.005(2) -0.005(2)
C17 0.083(3) 0.094(4) 0.070(3) 0.001(3) -0.024(3) -0.022(3)
C18 0.111(4) 0.063(3) 0.068(3) 0.014(2) -0.002(3) -0.029(3)

loop_
_atom_type_symbol
_atom_type_description
_atom_type_scat_dispersion_real
_atom_type_scat_dispersion_imag
_atom_type_scat_source
C C 0.0033 0.0016 'International Tables Vol C Tables 4.2.6.8 and 6.1.1.4'
H H 0.0000 0.0000 'International Tables Vol C Tables 4.2.6.8 and 6.1.1.4'
N N 0.0061 0.0033 'International Tables Vol C Tables 4.2.6.8 and 6.1.1.4'
Sb Sb -0.5866 1.5461 'International Tables Vol C Tables 4.2.6.8 and 6.1.1.4'
I I -0.4742 1.8119 'International Tables Vol C Tables 4.2.6.8 and 6.1.1.4'

loop_
_geom_angle_atom_site_label_1
_geom_angle_atom_site_label_2
_geom_angle_atom_site_label_3
_geom_angle
_geom_angle_site_symmetry_1
_geom_angle_site_symmetry_3
_geom_angle_publ_flag
C1 Sb1 C10 96.78(14) . . ?
C1 Sb1 N1 76.03(13) . . ?
C10 Sb1 N1 92.99(12) . . ?
C1 Sb1 I1 94.45(10) . . ?
C10 Sb1 I1 87.76(10) . . ?
N1 Sb1 I1 170.47(8) . . ?
C8 N1 C7 111.1(3) . . ?
C8 N1 C9 110.0(3) . . ?
C7 N1 C9 109.2(3) . . ?
C8 N1 Sb1 114.8(2) . . ?
C7 N1 Sb1 102.0(2) . . ?
C9 N1 Sb1 109.4(2) . . ?
C16 N2 C18 110.3(4) . . ?
C16 N2 C17 111.6(4) . . ?
C18 N2 C17 109.9(4) . . ?
C2 C1 C6 118.6(4) . . ?
C2 C1 Sb1 114.6(3) . . ?
C6 C1 Sb1 126.9(3) . . ?
C3 C2 C1 120.5(4) . . ?
C3 C2 C7 120.7(4) . . ?
C1 C2 C7 118.6(4) . . ?
C4 C3 C2 120.1(4) . . ?
C5 C4 C3 120.0(4) . . ?
C4 C5 C6 120.2(5) . . ?
C5 C6 C1 120.5(4) . . ?
N1 C7 C2 111.2(3) . . ?
C15 C10 C11 119.3(3) . . ?
C15 C10 Sb1 122.4(3) . . ?
C11 C10 Sb1 118.3(3) . . ?
C12 C11 C10 118.6(4) . . ?
C12 C11 C16 121.5(4) . . ?
C10 C11 C16 119.9(4) . . ?
C13 C12 C11 121.6(4) . . ?
C14 C13 C12 119.5(4) . . ?
C13 C14 C15 120.4(4) . . ?
C10 C15 C14 120.6(4) . . ?
N2 C16 C11 112.1(3) . . ?

loop_
_geom_bond_atom_site_label_1
_geom_bond_atom_site_label_2
_geom_bond_distance
_geom_bond_site_symmetry_2
_geom_bond_publ_flag
Sb1 C1 2.162(4) . ?
Sb1 C10 2.165(4) . ?
Sb1 N1 2.417(3) . ?
Sb1 I1 3.0105(5) . ?
N1 C8 1.472(5) . ?
N1 C7 1.473(5) . ?
N1 C9 1.481(5) . ?
N2 C16 1.451(6) . ?
N2 C18 1.459(5) . ?
N2 C17 1.459(6) . ?
C1 C2 1.389(5) . ?
C1 C6 1.392(5) . ?
C2 C3 1.387(6) . ?
C2 C7 1.507(6) . ?
C3 C4 1.382(7) . ?
C4 C5 1.368(7) . ?
C5 C6 1.391(6) . ?
C10 C15 1.386(5) . ?
C10 C11 1.403(5) . ?
C11 C12 1.392(6) . ?
C11 C16 1.497(6) . ?
C12 C13 1.373(7) . ?
C13 C14 1.372(7) . ?
C14 C15 1.387(6) . ?

loop_
_geom_torsion_atom_site_label_1
_geom_torsion_atom_site_label_2
_geom_torsion_atom_site_label_3
_geom_torsion_atom_site_label_4
_geom_torsion
_geom_torsion_site_symmetry_1
_geom_torsion_site_symmetry_2
_geom_torsion_site_symmetry_3
_geom_torsion_site_symmetry_4
_geom_torsion_publ_flag
C1 Sb1 N1 C8 88.0(3) . . . . ?
C10 Sb1 N1 C8 -8.3(3) . . . . ?
C1 Sb1 N1 C7 -32.2(2) . . . . ?
C10 Sb1 N1 C7 -128.4(3) . . . . ?
C1 Sb1 N1 C9 -147.8(3) . . . . ?
C10 Sb1 N1 C9 116.0(3) . . . . ?
C10 Sb1 C1 C2 107.2(3) . . . . ?
N1 Sb1 C1 C2 15.8(3) . . . . ?
I1 Sb1 C1 C2 -164.5(3) . . . . ?
C10 Sb1 C1 C6 -73.8(4) . . . . ?
N1 Sb1 C1 C6 -165.2(4) . . . . ?
I1 Sb1 C1 C6 14.5(3) . . . . ?
C6 C1 C2 C3 0.7(6) . . . . ?
Sb1 C1 C2 C3 179.8(3) . . . . ?
C6 C1 C2 C7 -174.8(4) . . . . ?
Sb1 C1 C2 C7 4.2(4) . . . . ?
C1 C2 C3 C4 -0.1(6) . . . . ?
C7 C2 C3 C4 175.4(4) . . . . ?
C2 C3 C4 C5 -0.5(7) . . . . ?
C3 C4 C5 C6 0.5(8) . . . . ?
C4 C5 C6 C1 0.1(7) . . . . ?
C2 C1 C6 C5 -0.7(6) . . . . ?
Sb1 C1 C6 C5 -179.7(3) . . . . ?
C8 N1 C7 C2 -79.2(4) . . . . ?
C9 N1 C7 C2 159.3(4) . . . . ?
Sb1 N1 C7 C2 43.6(4) . . . . ?
C3 C2 C7 N1 148.1(4) . . . . ?
C1 C2 C7 N1 -36.4(5) . . . . ?
C1 Sb1 C10 C15 4.7(3) . . . . ?
N1 Sb1 C10 C15 81.0(3) . . . . ?
I1 Sb1 C10 C15 -89.5(3) . . . . ?
C1 Sb1 C10 C11 -175.6(3) . . . . ?
N1 Sb1 C10 C11 -99.3(3) . . . . ?
I1 Sb1 C10 C11 90.2(3) . . . . ?
C15 C10 C11 C12 -1.8(6) . . . . ?
Sb1 C10 C11 C12 178.5(3) . . . . ?
C15 C10 C11 C16 177.9(4) . . . . ?
Sb1 C10 C11 C16 -1.7(5) . . . . ?
C10 C11 C12 C13 0.4(6) . . . . ?
C16 C11 C12 C13 -179.3(4) . . . . ?
C11 C12 C13 C14 1.2(7) . . . . ?
C12 C13 C14 C15 -1.4(8) . . . . ?
C11 C10 C15 C14 1.6(6) . . . . ?
Sb1 C10 C15 C14 -178.8(3) . . . . ?
C13 C14 C15 C10 0.1(7) . . . . ?
C18 N2 C16 C11 73.5(4) . . . . ?
C17 N2 C16 C11 -164.0(4) . . . . ?
C12 C11 C16 N2 -113.6(4) . . . . ?
C10 C11 C16 N2 66.7(5) . . . . ?
